data_4073606
loop_
_publ_author_name
'G\'omez, Fernando J.'
'Kamber, Nahrain E.'
'Deschamps, Nicole M.'
'Cole, Adam P.'
'Wender, Paul A.'
'Waymouth, Robert M.'

_publ_section_title
;
 N-Alkoxyimidazolylidene Transition-Metal Complexes:&#x00A0; Application
 to [5+2] and [4+2] Cycloaddition Reactions
;
_journal_issue 18
_journal_name_full Organometallics
_journal_page_first 4541
_journal_paper_doi 10.1021/om700493y
_journal_volume 26
_journal_year 2007
_chemical_formula_moiety 'C38 H40 Br2 N4 O2 Pd '
_chemical_formula_sum 'C38 H40 Br2 N4 O2 Pd'
_chemical_formula_weight 850.97
_space_group_IT_number 15
_symmetry_cell_setting monoclinic
_symmetry_Int_Tables_number 15
_symmetry_space_group_name_Hall '-C 2yc'
_symmetry_space_group_name_H-M 'C 1 2/c 1'
_cell_angle_alpha 90.0000(4)
_cell_angle_beta 99.529(1)
_cell_angle_gamma 90.000(1)
_cell_formula_units_Z 4
_cell_length_a 16.0366(6)
_cell_length_b 11.7983(5)
_cell_length_c 19.4395(7)
_cell_measurement_reflns_used 4950
_cell_measurement_temperature 153
_cell_measurement_theta_max 24.67
_cell_measurement_theta_min 2
_cell_volume 3627.3(2)
_computing_cell_refinement Unknown
_computing_data_collection Unknown
_computing_data_reduction CrystalStructure
_computing_publication_material 'CrystalStructure Ver. 2.00'
_computing_structure_refinement CRYSTALS
_computing_structure_solution SHELXS97
_diffrn_measured_fraction_theta_full 0.9707
_diffrn_measured_fraction_theta_max 0.9707
_diffrn_measurement_device_type 'Bruker Siemens SMART CCD area detector'
_diffrn_measurement_method 'omega scans'
_diffrn_radiation_type 'Mo K\a'
_diffrn_radiation_wavelength 0.7107
_diffrn_reflns_av_R_equivalents 0.038
_diffrn_reflns_limit_h_max 18
_diffrn_reflns_limit_h_min -18
_diffrn_reflns_limit_k_max 13
_diffrn_reflns_limit_k_min -9
_diffrn_reflns_limit_l_max 20
_diffrn_reflns_limit_l_min -22
_diffrn_reflns_number 8090
_diffrn_reflns_theta_full 24.67
_diffrn_reflns_theta_max 24.67
_exptl_absorpt_coefficient_mu 2.760
_exptl_absorpt_correction_T_max 0.82
_exptl_absorpt_correction_T_min 0.59
_exptl_absorpt_correction_type empirical
_exptl_absorpt_process_details 'SADABS, G. M. Sheldrick (1996)'
_exptl_crystal_colour colorless
_exptl_crystal_density_diffrn 1.558
_exptl_crystal_density_method 'not measured'
_exptl_crystal_description rhombic
_exptl_crystal_size_max 0.28
_exptl_crystal_size_mid 0.26
_exptl_crystal_size_min 0.17
_refine_diff_density_max 0.59
_refine_diff_density_min -1.34
_refine_ls_extinction_method none
_refine_ls_goodness_of_fit_ref 1.052
_refine_ls_hydrogen_treatment refall
_refine_ls_number_parameters 233
_refine_ls_number_reflns 2985
_refine_ls_R_factor_gt 0.0310
_refine_ls_shift/su_max 0.0000
_refine_ls_structure_factor_coef Fsqd
_refine_ls_weighting_details 'w = 1/\s^2^(Fo^2^)'
_refine_ls_weighting_scheme sigma
_refine_ls_wR_factor_ref 0.0790
_reflns_number_gt 2632
_reflns_number_total 3143
_reflns_threshold_expression F^2^>2.0\s(F^2^)
_cod_data_source_file om700493y-file002.cif
_cod_data_source_block '_shelxl'
_cod_original_formula_sum 'C38 H40 Br2 N4 O2 Pd '
_cod_database_code 4073606

loop_
_symmetry_equiv_pos_as_xyz
x,y,z
-x,-y,-z
x+1/2,y+1/2,z
-x+1/2,-y+1/2,-z
-x,y,-z+1/2
x,-y,z+1/2
-x+1/2,y+1/2,-z+1/2
x+1/2,-y+1/2,z+1/2

loop_
_atom_site_label
_atom_site_type_symbol
_atom_site_fract_x
_atom_site_fract_y
_atom_site_fract_z
_atom_site_U_iso_or_equiv
_atom_site_adp_type
_atom_site_occupancy
_atom_site_symmetry_multiplicity
_atom_site_calc_flag
_atom_site_refinement_flags
Pd1 Pd 0.0000 0.11850(2) 0.2500 0.01420(9) Uani 1.00 2 d S
Br1 Br 0.02972(2) 0.26251(3) 0.34449(2) 0.0270(1) Uani 1.00 1 d .
O1 O -0.1209(1) -0.0369(2) 0.3340(1) 0.0212(5) Uani 1.00 1 d .
N1 N 0.0963(1) -0.0501(2) 0.3520(1) 0.0179(6) Uani 1.00 1 d .
N2 N -0.0347(1) -0.0532(2) 0.3544(1) 0.0178(6) Uani 1.00 1 d .
C1 C 0.0223(2) -0.0012(2) 0.3221(1) 0.0162(7) Uani 1.00 1 d .
C2 C 0.0835(2) -0.1323(3) 0.4011(1) 0.0209(8) Uani 1.00 1 d .
C3 C 0.1521(2) -0.2049(3) 0.4399(2) 0.0281(9) Uani 1.00 1 d .
C4 C -0.0005(2) -0.1340(3) 0.4032(1) 0.0203(8) Uani 1.00 1 d .
C5 C -0.0531(2) -0.2028(3) 0.4446(2) 0.033(1) Uani 1.00 1 d .
C6 C -0.1531(2) 0.0574(3) 0.3716(2) 0.0255(8) Uani 1.00 1 d .
C7 C -0.2344(2) 0.0903(3) 0.3267(2) 0.0253(8) Uani 1.00 1 d .
C8 C -0.3063(2) 0.0216(3) 0.3231(2) 0.034(1) Uani 1.00 1 d .
C9 C -0.3800(2) 0.0472(4) 0.2782(2) 0.044(1) Uani 1.00 1 d .
C10 C -0.3831(2) 0.1432(4) 0.2364(2) 0.042(1) Uani 1.00 1 d .
C11 C -0.3124(3) 0.2107(3) 0.2382(2) 0.038(1) Uani 1.00 1 d .
C12 C -0.2378(2) 0.1850(3) 0.2829(2) 0.0305(9) Uani 1.00 1 d .
C13 C 0.1786(2) -0.0193(3) 0.3322(1) 0.0213(8) Uani 1.00 1 d .
C14 C 0.2455(2) 0.0076(3) 0.3940(1) 0.0182(7) Uani 1.00 1 d .
C15 C 0.2302(2) 0.0848(3) 0.4446(1) 0.0223(8) Uani 1.00 1 d .
C16 C 0.2918(2) 0.1054(3) 0.5028(2) 0.0255(8) Uani 1.00 1 d .
C17 C 0.3690(2) 0.0497(3) 0.5105(2) 0.0246(8) Uani 1.00 1 d .
C18 C 0.3856(2) -0.0246(3) 0.4588(2) 0.0243(8) Uani 1.00 1 d .
C19 C 0.3245(2) -0.0454(3) 0.4010(2) 0.0220(8) Uani 1.00 1 d .
H1 H 0.1777(2) -0.2482(3) 0.4078(2) 0.034(1) Uiso 1.00 1 c .
H2 H 0.1290(2) -0.2545(3) 0.4704(2) 0.034(1) Uiso 1.00 1 c .
H3 H 0.1935(2) -0.1577(3) 0.4664(2) 0.034(1) Uiso 1.00 1 c .
H4 H -0.0933(2) -0.2453(3) 0.4135(2) 0.041(1) Uiso 1.00 1 c .
H5 H -0.0818(2) -0.1535(3) 0.4715(2) 0.040(1) Uiso 1.00 1 c .
H6 H -0.0180(2) -0.2530(3) 0.4747(2) 0.041(1) Uiso 1.00 1 c .
H7 H -0.1624(2) 0.0338(3) 0.4165(2) 0.031(1) Uiso 1.00 1 c .
H8 H -0.1143(2) 0.1189(3) 0.3765(2) 0.031(1) Uiso 1.00 1 c .
H9 H -0.3040(2) -0.0441(3) 0.3517(2) 0.042(1) Uiso 1.00 1 c .
H10 H -0.4281(2) -0.0004(4) 0.2762(2) 0.052(2) Uiso 1.00 1 c .
H11 H -0.4341(2) 0.1623(4) 0.2064(2) 0.050(1) Uiso 1.00 1 c .
H12 H -0.3147(3) 0.2754(3) 0.2089(2) 0.045(1) Uiso 1.00 1 c .
H13 H -0.1891(2) 0.2314(3) 0.2839(2) 0.037(1) Uiso 1.00 1 c .
H14 H 0.1975(2) -0.0813(3) 0.3077(1) 0.025(1) Uiso 1.00 1 c .
H15 H 0.1709(2) 0.0453(3) 0.3026(1) 0.025(1) Uiso 1.00 1 c .
H16 H 0.1774(2) 0.1230(3) 0.4395(1) 0.027(1) Uiso 1.00 1 c .
H17 H 0.2811(2) 0.1587(3) 0.5369(2) 0.030(1) Uiso 1.00 1 c .
H18 H 0.4101(2) 0.0615(3) 0.5511(2) 0.028(1) Uiso 1.00 1 c .
H19 H 0.4391(2) -0.0607(3) 0.4631(2) 0.029(1) Uiso 1.00 1 c .
H20 H 0.3364(2) -0.0957(3) 0.3657(2) 0.027(1) Uiso 1.00 1 c .

loop_
_atom_site_aniso_label
_atom_site_aniso_U_11
_atom_site_aniso_U_22
_atom_site_aniso_U_33
_atom_site_aniso_U_12
_atom_site_aniso_U_13
_atom_site_aniso_U_23
Pd1 0.0160(2) 0.0128(2) 0.0126(2) 0.0000 -0.0011(1) 0.0000
Br1 0.0382(2) 0.0195(2) 0.0209(2) -0.0030(1) -0.0020(1) -0.0060(1)
O1 0.014(1) 0.026(1) 0.023(1) 0.0009(8) 0.0014(8) -0.0025(9)
N1 0.018(1) 0.020(1) 0.016(1) 0.002(1) 0.001(1) 0.002(1)
N2 0.012(1) 0.021(1) 0.019(1) -0.000(1) 0.000(1) 0.004(1)
C1 0.017(1) 0.016(1) 0.014(1) -0.003(1) -0.001(1) -0.005(1)
C2 0.027(2) 0.017(2) 0.018(1) 0.000(1) 0.001(1) 0.004(1)
C3 0.026(2) 0.027(2) 0.031(2) 0.007(1) 0.005(1) 0.009(1)
C4 0.022(2) 0.020(2) 0.018(1) -0.000(1) 0.001(1) 0.004(1)
C5 0.027(2) 0.039(2) 0.034(2) -0.001(2) 0.006(1) 0.014(2)
C6 0.024(2) 0.028(2) 0.025(2) 0.002(1) 0.005(1) -0.004(1)
C7 0.025(2) 0.029(2) 0.023(2) 0.006(1) 0.008(1) 0.000(1)
C8 0.026(2) 0.043(2) 0.035(2) 0.004(2) 0.010(1) 0.015(2)
C9 0.022(2) 0.062(3) 0.047(2) 0.002(2) 0.004(2) 0.012(2)
C10 0.030(2) 0.055(3) 0.039(2) 0.013(2) 0.002(2) 0.009(2)
C11 0.053(2) 0.029(2) 0.031(2) 0.015(2) 0.005(2) 0.003(2)
C12 0.040(2) 0.022(2) 0.030(2) 0.004(1) 0.009(1) -0.003(1)
C13 0.018(1) 0.027(2) 0.019(1) 0.002(1) 0.003(1) 0.001(1)
C14 0.016(1) 0.019(2) 0.018(1) -0.003(1) 0.002(1) 0.004(1)
C15 0.019(2) 0.022(2) 0.025(2) 0.003(1) 0.003(1) 0.004(1)
C16 0.032(2) 0.022(2) 0.022(2) -0.002(1) 0.004(1) -0.002(1)
C17 0.023(2) 0.024(2) 0.025(2) -0.006(1) -0.002(1) 0.002(1)
C18 0.014(1) 0.027(2) 0.031(2) -0.001(1) 0.001(1) 0.005(1)
C19 0.018(2) 0.024(2) 0.024(2) -0.002(1) 0.005(1) -0.003(1)

loop_
_atom_type_symbol
_atom_type_description
_atom_type_scat_dispersion_real
_atom_type_scat_dispersion_imag
_atom_type_scat_source
Pd Pd -0.897 1.101
;
International Tables for Crystallography
(1992, Vol. C, Tables 4.2.6.8 and 6.1.1.4)
;
Br Br -0.557 2.708
;
International Tables for Crystallography
(1992, Vol. C, Tables 4.2.6.8 and 6.1.1.4)
;
O O 0.017 0.010
;
International Tables for Crystallography
(1992, Vol. C, Tables 4.2.6.8 and 6.1.1.4)
;
N N 0.011 0.006
;
International Tables for Crystallography
(1992, Vol. C, Tables 4.2.6.8 and 6.1.1.4)
;
C C 0.006 0.003
;
International Tables for Crystallography
(1992, Vol. C, Tables 4.2.6.8 and 6.1.1.4)
;
H H 0.000 0.000
;
International Tables for Crystallography
(1992, Vol. C, Table 6.1.1.4)
;

loop_
_geom_angle_atom_site_label_1
_geom_angle_atom_site_label_2
_geom_angle_atom_site_label_3
_geom_angle
_geom_angle_publ_flag
Br1 Pd1 C1 88.56(8) yes
N2 O1 C6 112.2(2) yes
C1 N1 C2 111.7(2) yes
C1 N1 C13 122.5(2) yes
C2 N1 C13 125.8(2) yes
O1 N2 C1 121.9(2) yes
O1 N2 C4 123.5(2) yes
C1 N2 C4 114.2(2) yes
Pd1 C1 N1 130.4(2) yes
Pd1 C1 N2 126.9(2) yes
N1 C1 N2 102.7(2) yes
N1 C2 C3 124.1(3) yes
N1 C2 C4 106.8(2) yes
C3 C2 C4 129.0(3) yes
C2 C3 H1 109.75(17) no
C2 C3 H2 109.62(18) no
H1 C3 H2 109.473 no
C2 C3 H3 109.04(18) no
H1 C3 H3 109.481 no
H2 C3 H3 109.466 no
N2 C4 C2 104.6(2) yes
N2 C4 C5 122.9(3) yes
C2 C4 C5 132.5(3) yes
C4 C5 H4 109.14(18) no
C4 C5 H5 109.35(19) no
H4 C5 H5 109.469 no
C4 C5 H6 109.92(17) no
H4 C5 H6 109.473 no
H5 C5 H6 109.475 no
O1 C6 C7 104.5(2) yes
O1 C6 H7 110.82(15) no
C7 C6 H7 110.94(17) no
O1 C6 H8 110.43(15) no
C7 C6 H8 110.65(18) no
H7 C6 H8 109.462 no
C6 C7 C8 120.6(3) yes
C6 C7 C12 120.2(3) yes
C8 C7 C12 118.9(3) yes
C7 C8 C9 121.0(3) yes
C7 C8 H9 119.42(19) no
C9 C8 H9 119.6(2) no
C8 C9 C10 119.4(3) yes
C8 C9 H10 120.0(2) no
C10 C9 H10 120.5(2) no
C9 C10 C11 120.3(3) yes
C9 C10 H11 119.7(2) no
C11 C10 H11 119.9(2) no
C10 C11 C12 120.6(3) yes
C10 C11 H12 119.8(2) no
C12 C11 H12 119.6(2) no
C7 C12 C11 119.7(3) yes
C7 C12 H13 119.81(19) no
C11 C12 H13 120.5(2) no
N1 C13 C14 113.1(2) yes
N1 C13 H14 108.23(15) no
C14 C13 H14 108.60(16) no
N1 C13 H15 108.79(15) no
C14 C13 H15 108.57(16) no
H14 C13 H15 109.465 no
C13 C14 C15 121.0(3) yes
C13 C14 C19 119.9(3) yes
C15 C14 C19 119.1(3) yes
C14 C15 C16 120.2(3) yes
C14 C15 H16 119.78(16) no
C16 C15 H16 120.03(18) no
C15 C16 C17 120.3(3) yes
C15 C16 H17 119.77(18) no
C17 C16 H17 119.93(19) no
C16 C17 C18 119.5(3) yes
C16 C17 H18 120.21(19) no
C18 C17 H18 120.24(17) no
C17 C18 C19 120.3(3) yes
C17 C18 H19 119.74(17) no
C19 C18 H19 120.00(18) no
C14 C19 C18 120.5(3) yes
C14 C19 H20 119.71(17) no
C18 C19 H20 119.78(18) no

loop_
_geom_bond_atom_site_label_1
_geom_bond_atom_site_label_2
_geom_bond_distance
_geom_bond_publ_flag
Pd1 Br1 2.4896(4) yes
Pd1 C1 1.980(3) yes
O1 N2 1.386(3) yes
O1 C6 1.472(4) yes
N1 C1 1.360(4) yes
N1 C2 1.400(4) yes
N1 C13 1.480(4) yes
N2 C1 1.341(4) yes
N2 C4 1.392(4) yes
C2 C3 1.496(4) yes
C2 C4 1.354(4) yes
C3 H1 0.950 no
C3 H2 0.950 no
C3 H3 0.950 no
C4 C5 1.498(4) yes
C5 H4 0.950 no
C5 H5 0.950 no
C5 H6 0.950 no
C6 C7 1.496(4) yes
C6 H7 0.950 no
C6 H8 0.950 no
C7 C8 1.401(5) yes
C7 C12 1.401(5) yes
C8 C9 1.382(5) yes
C8 H9 0.950 no
C9 C10 1.390(5) yes
C9 H10 0.950 no
C10 C11 1.381(6) yes
C10 H11 0.950 no
C11 C12 1.390(5) yes
C11 H12 0.950 no
C12 H13 0.950 no
C13 C14 1.506(4) yes
C13 H14 0.950 no
C13 H15 0.950 no
C14 C15 1.391(4) yes
C14 C19 1.398(4) yes
C15 C16 1.395(4) yes
C15 H16 0.950 no
C16 C17 1.388(4) yes
C16 H17 0.950 no
C17 C18 1.392(4) yes
C17 H18 0.950 no
C18 C19 1.384(4) yes
C18 H19 0.950 no
C19 H20 0.950 no

loop_
_geom_contact_atom_site_label_1
_geom_contact_atom_site_label_2
_geom_contact_site_symmetry_2
_geom_contact_distance
_geom_contact_publ_flag
Pd1 Br1 . 2.4896(4) yes
Pd1 Br1 5_555 2.4896(4) yes
Pd1 N2 . 2.984(2) yes
Pd1 N2 5_555 2.984(2) yes
Pd1 C1 . 1.980(3) yes
Pd1 C1 5_555 1.980(3) yes
Pd1 H15 . 2.894(3) no
Pd1 H15 5_555 2.894(3) no
Br1 H18 4_556 2.953(3) no
O1 N2 . 1.386(3) yes
O1 C1 . 2.383(3) yes
O1 C4 . 2.447(3) yes
O1 C5 . 2.976(4) yes
O1 C6 . 1.472(4) yes
O1 C7 . 2.346(4) yes
O1 H4 . 2.899(4) no
O1 H5 . 2.978(4) no
O1 H7 . 2.015(4) no
O1 H8 . 2.011(4) no
O1 H12 7_445 2.527(4) no
O1 H14 5_555 2.872(3) no
O1 H15 5_555 2.817(3) no
N1 N2 . 2.109(3) yes
N1 C1 . 1.360(4) yes
N1 C2 . 1.400(4) yes
N1 C3 . 2.560(4) yes
N1 C4 . 2.211(4) yes
N1 C13 . 1.480(4) yes
N1 C14 . 2.492(4) yes
N1 H1 . 2.806(4) no
N1 H3 . 2.799(4) no
N1 H14 . 1.993(4) no
N1 H15 . 2.000(4) no
N1 H16 . 2.832(4) no
N2 C1 . 1.341(4) yes
N2 C2 . 2.173(4) yes
N2 C4 . 1.392(4) yes
N2 C5 . 2.539(4) yes
N2 C6 . 2.373(4) yes
N2 H4 . 2.775(4) no
N2 H5 . 2.779(4) no
N2 H7 . 2.742(4) no
N2 H8 . 2.474(4) no
C1 C1 5_555 2.775(5) yes
C1 C2 . 2.284(4) yes
C1 C4 . 2.294(4) yes
C1 C13 . 2.490(4) yes
C1 H8 . 2.949(4) no
C1 H15 . 2.534(4) no
C2 C3 . 1.496(4) yes
C2 C4 . 1.354(4) yes
C2 C5 . 2.611(4) yes
C2 C13 . 2.565(4) yes
C2 H1 . 2.025(4) no
C2 H2 . 2.024(4) no
C2 H3 . 2.017(4) no
C2 H6 . 2.738(4) no
C2 H14 . 2.847(4) no
C3 C4 . 2.573(4) yes
C3 H1 . 0.950 no
C3 H2 . 0.950 no
C3 H3 . 0.950 no
C3 H6 . 2.973(5) no
C4 C5 . 1.498(4) yes
C4 H2 . 2.672(4) no
C4 H4 . 2.020(4) no
C4 H5 . 2.023(4) no
C4 H6 . 2.029(4) no
C5 H2 . 2.945(5) no
C5 H4 . 0.950 no
C5 H5 . 0.950 no
C5 H6 . 0.950 no
C6 C7 . 1.496(4) yes
C6 C8 . 2.517(5) yes
C6 C12 . 2.513(4) yes
C6 H7 . 0.950 no
C6 H8 . 0.950 no
C6 H9 . 2.670(5) no
C6 H13 . 2.670(4) no
C7 C8 . 1.401(5) yes
C7 C9 . 2.422(5) yes
C7 C10 . 2.787(5) yes
C7 C11 . 2.414(5) yes
C7 C12 . 1.401(5) yes
C7 H1 3_455 2.973(4) no
C7 H7 . 2.039(4) no
C7 H8 . 2.036(4) no
C7 H9 . 2.043(5) no
C7 H13 . 2.047(5) no
C7 H15 5_555 2.914(4) no
C8 C9 . 1.382(5) yes
C8 C10 . 2.394(5) yes
C8 C11 . 2.768(5) yes
C8 C12 . 2.413(5) yes
C8 H7 . 2.693(5) no
C8 H9 . 0.950 no
C8 H10 . 2.032(5) no
C9 C10 . 1.390(5) yes
C9 C11 . 2.404(6) yes
C9 C12 . 2.790(5) yes
C9 H9 . 2.027(5) no
C9 H10 . 0.950 no
C9 H11 . 2.036(5) no
C10 C11 . 1.381(6) yes
C10 C12 . 2.407(5) yes
C10 H10 . 2.043(6) no
C10 H11 . 0.950 no
C10 H12 . 2.029(6) no
C11 C12 . 1.390(5) yes
C11 H11 . 2.030(5) no
C11 H12 . 0.950 no
C11 H13 . 2.043(5) no
C11 H14 3_455 2.793(5) no
C12 H8 . 2.578(4) no
C12 H12 . 2.035(5) no
C12 H13 . 0.950 no
C12 H15 5_555 2.687(4) no
C13 C14 . 1.506(4) yes
C13 C15 . 2.522(4) yes
C13 C19 . 2.514(4) yes
C13 H14 . 0.950 no
C13 H15 . 0.950 no
C13 H16 . 2.679(4) no
C13 H20 . 2.663(4) no
C14 C15 . 1.391(4) yes
C14 C16 . 2.415(4) yes
C14 C17 . 2.795(4) yes
C14 C18 . 2.416(4) yes
C14 C19 . 1.398(4) yes
C14 H3 . 2.620(4) no
C14 H14 . 2.020(4) no
C14 H15 . 2.020(4) no
C14 H16 . 2.037(4) no
C14 H20 . 2.043(4) no
C15 C16 . 1.395(4) yes
C15 C17 . 2.414(4) yes
C15 C18 . 2.779(4) yes
C15 C19 . 2.405(4) yes
C15 H3 . 2.965(4) no
C15 H15 . 2.804(4) no
C15 H16 . 0.950 no
C15 H17 . 2.041(4) no
C16 C17 . 1.388(4) yes
C16 C18 . 2.402(5) yes
C16 C19 . 2.774(4) yes
C16 H9 2_556 2.895(5) no
C16 H16 . 2.044(4) no
C16 H17 . 0.950 no
C16 H18 . 2.039(4) no
C17 C18 . 1.392(4) yes
C17 C19 . 2.407(4) yes
C17 H17 . 2.036(5) no
C17 H18 . 0.950 no
C17 H19 . 2.037(4) no
C18 C19 . 1.384(4) yes
C18 H2 4_546 2.975(4) no
C18 H18 . 2.042(4) no
C18 H19 . 0.950 no
C18 H20 . 2.031(4) no
C19 H3 . 2.943(4) no
C19 H14 . 2.530(4) no
C19 H19 . 2.033(4) no
C19 H20 . 0.950 no
H1 H2 . 1.551 no
H1 H3 . 1.551 no
H1 H14 . 2.824(4) no
H2 H3 . 1.551 no
H2 H6 . 2.374(5) no
H2 H19 4_546 2.845(4) no
H3 H3 4_546 2.993(6) no
H3 H7 2_556 2.819(5) no
H4 H5 . 1.551 no
H4 H6 . 1.551 no
H4 H11 7_445 2.675(5) no
H4 H12 7_445 2.595(5) no
H5 H6 . 1.551 no
H5 H7 . 2.690(5) no
H5 H16 2_556 2.521(5) no
H6 H18 3_445 2.981(4) no
H6 H19 4_546 2.718(5) no
H7 H8 . 1.551 no
H7 H9 . 2.577(5) no
H8 H13 . 2.392(4) no
H9 H10 . 2.327(5) no
H9 H17 2_556 2.528(5) no
H9 H18 2_556 2.752(4) no
H10 H10 5_455 2.361(7) no
H10 H11 . 2.343(5) no
H10 H11 5_455 2.987(6) no
H11 H11 5_455 2.921(7) no
H11 H12 . 2.328(6) no
H12 H13 . 2.342(5) no
H12 H14 3_455 2.543(5) no
H13 H14 3_455 2.947(4) no
H13 H15 5_555 2.811(4) no
H13 H20 3_455 2.578(5) no
H14 H15 . 1.55123(6) no
H14 H20 . 2.331(4) no
H15 H16 . 2.799(4) no
H16 H17 . 2.342(4) no
H16 H17 4_556 2.681(4) no
H17 H17 4_556 2.687(6) no
H17 H18 . 2.341(4) no
H18 H19 . 2.342(4) no
H18 H19 2_656 2.479(4) no
H19 H19 2_656 2.645(6) no
H19 H20 . 2.331(4) no
